data_7716748
loop_
_publ_author_name
'Brahma, Rinki'
'Singh, Abhay Pratap'
'Baruah, Jubaraj Bikash'

_publ_section_title
;
 Synthesis and characterization of <i>cis</i> and <i>trans</i> cobalt(II)
 nalidixate complexes having a
 1-(4-chlorophenyl)-3-(pyridin-4-ylmethyl)urea ligand.
;
_journal_issue 35
_journal_name_full 'Dalton transactions (Cambridge, England : 2003)'
_journal_page_first 14678
_journal_page_last 14691
_journal_paper_doi 10.1039/d4dt01401d
_journal_volume 53
_journal_year 2024
_chemical_formula_moiety 'C50 H46 Cl2 Co N10 O8'
_chemical_formula_sum 'C50 H46 Cl2 Co N10 O8'
_chemical_formula_weight 1044.80
_space_group_crystal_system monoclinic
_space_group_IT_number 15
_space_group_name_Hall '-C 2yc'
_space_group_name_H-M_alt 'C 1 2/c 1'
_atom_sites_solution_hydrogens geom
_atom_sites_solution_primary direct
_audit_creation_date 2023-04-25
_audit_creation_method
;
Olex2 1.5
(compiled 2022.04.07 svn.rca3783a0 for OlexSys, GUI svn.r6498)
;
_audit_update_record
;
2023-07-31 deposited with the CCDC.	2024-07-22 downloaded from the CCDC.
;
_cell_angle_alpha 90
_cell_angle_beta 90.540(3)
_cell_angle_gamma 90
_cell_formula_units_Z 4
_cell_length_a 13.3053(15)
_cell_length_b 20.015(2)
_cell_length_c 21.155(2)
_cell_measurement_reflns_used 9961
_cell_measurement_temperature 296.15
_cell_measurement_theta_max 26.08
_cell_measurement_theta_min 2.25
_cell_volume 5633.4(10)
_computing_cell_refinement 'SAINT V8.40B (?, 2016)'
_computing_data_collection 'Bruker APEX2'
_computing_data_reduction 'SAINT V8.40B (?, 2016)'
_computing_molecular_graphics 'Olex2 1.5 (Dolomanov et al., 2009)'
_computing_publication_material 'Olex2 1.5 (Dolomanov et al., 2009)'
_computing_structure_refinement 'XL  (Sheldrick, 2008)'
_computing_structure_solution 'SHELXS-97 (Sheldrick 2008)'
_diffrn_ambient_temperature 296.15
_diffrn_measured_fraction_theta_full 0.999
_diffrn_measured_fraction_theta_max 0.999
_diffrn_measurement_device_type 'Bruker APEX-II CCD'
_diffrn_measurement_method '\f and \w scans'
_diffrn_radiation_type MoK\a
_diffrn_radiation_wavelength 0.71073
_diffrn_reflns_av_R_equivalents 0.0380
_diffrn_reflns_av_unetI/netI 0.0199
_diffrn_reflns_Laue_measured_fraction_full 0.999
_diffrn_reflns_Laue_measured_fraction_max 0.999
_diffrn_reflns_limit_h_max 15
_diffrn_reflns_limit_h_min -15
_diffrn_reflns_limit_k_max 23
_diffrn_reflns_limit_k_min -23
_diffrn_reflns_limit_l_max 25
_diffrn_reflns_limit_l_min -25
_diffrn_reflns_number 65919
_diffrn_reflns_point_group_measured_fraction_full 0.999
_diffrn_reflns_point_group_measured_fraction_max 0.999
_diffrn_reflns_theta_full 25.000
_diffrn_reflns_theta_max 25.000
_diffrn_reflns_theta_min 1.925
_diffrn_source_current 1.4
_diffrn_source_power 0.07
_diffrn_source_voltage 50.0
_diffrn_standards_number 0
_exptl_absorpt_coefficient_mu 0.456
_exptl_absorpt_correction_T_max 0.7454
_exptl_absorpt_correction_T_min 0.7024
_exptl_absorpt_correction_type multi-scan
_exptl_absorpt_process_details
;
SADABS-2016/2 (Bruker,2016/2) was used for absorption correction.
wR2(int) was 0.0777 before and 0.0551 after correction.
The Ratio of minimum to maximum transmission is 0.9423.
The \l/2 correction factor is Not present.
;
_exptl_crystal_colour pink
_exptl_crystal_density_diffrn 1.232
_exptl_crystal_description block
_exptl_crystal_F_000 2164
_exptl_crystal_size_max 0.14
_exptl_crystal_size_mid 0.12
_exptl_crystal_size_min 0.10
_exptl_transmission_factor_max 0.7454
_exptl_transmission_factor_min 0.7024
_refine_diff_density_max 0.355
_refine_diff_density_min -0.423
_refine_diff_density_rms 0.051
_refine_ls_extinction_method none
_refine_ls_goodness_of_fit_ref 1.131
_refine_ls_hydrogen_treatment constr
_refine_ls_matrix_type full
_refine_ls_number_parameters 323
_refine_ls_number_reflns 4963
_refine_ls_number_restraints 0
_refine_ls_restrained_S_all 1.131
_refine_ls_R_factor_all 0.0825
_refine_ls_R_factor_gt 0.0561
_refine_ls_shift/su_max 0.000
_refine_ls_shift/su_mean 0.000
_refine_ls_structure_factor_coef Fsqd
_refine_ls_weighting_details 'w=1/[\s^2^(Fo^2^)+(0.0868P)^2^+8.0047P] where P=(Fo^2^+2Fc^2^)/3'
_refine_ls_weighting_scheme calc
_refine_ls_wR_factor_gt 0.1499
_refine_ls_wR_factor_ref 0.1897
_reflns_Friedel_coverage 0.000
_reflns_number_gt 3622
_reflns_number_total 4963
_reflns_threshold_expression 'I > 2\s(I)'
_cod_data_source_file d4dt01401d2.cif
_cod_data_source_block rinki2023_0m_a
_cod_depositor_comments 'Adding full bibliography for 7716747--7716749.cif.'
_cod_original_cell_volume 5633.4(11)
_cod_database_code 7716748
_shelx_shelxl_version_number 2019/1
_shelx_space_group_comment
;
The symmetry employed for this shelxl refinement is uniquely defined
by the following loop, which should always be used as a source of
symmetry information in preference to the above space-group names.
They are only intended as comments.
;
_olex2_refinement_description
;
1. Fixed Uiso
 At 1.2 times of:
  All C(H) groups, All C(H,H) groups, All N(H) groups
 At 1.5 times of:
  All C(H,H,H) groups
2.a Secondary CH2 refined with riding coordinates:
 C23(H23A,H23B), C8(H8A,H8B)
2.b Aromatic/amide H refined with riding coordinates:
 N1(H1), N2(H2), C11(H11), C16(H16), C20(H20), C10(H10), C12(H12), C19(H19),
 C13(H13), C3(H3), C2(H2A), C5(H5), C6(H6)
2.c Idealised Me refined as rotating group:
 C25(H25A,H25B,H25C), C24(H24A,H24B,H24C)
;
_smtbx_masks_special_details
;
A solvent mask was calculated and 260 electrons were 
found in a volume of 1212\%A^3^ in 1 void per unit cell. 
This is consistent with the presence of 
0.077[C3H7NO], 0.154[H2O] per Asymmetric Unit 
which account for 240 electrons 
per unit cell.
;
_smtbx_masks_void_probe_radius 1.2
_smtbx_masks_void_truncation_radius 1.2
_olex2_submission_special_instructions 'No special instructions were received'

loop_
_space_group_symop_operation_xyz
'x, y, z'
'-x, y, -z+1/2'
'x+1/2, y+1/2, z'
'-x+1/2, y+1/2, -z+1/2'
'-x, -y, -z'
'x, -y, z-1/2'
'-x+1/2, -y+1/2, -z'
'x+1/2, -y+1/2, z-1/2'

loop_
_atom_site_label
_atom_site_type_symbol
_atom_site_fract_x
_atom_site_fract_y
_atom_site_fract_z
_atom_site_U_iso_or_equiv
_atom_site_adp_type
_atom_site_occupancy
_atom_site_site_symmetry_order
_atom_site_calc_flag
_atom_site_refinement_flags_posn
_atom_site_refinement_flags_adp
_atom_site_refinement_flags_occupancy
_atom_site_disorder_assembly
_atom_site_disorder_group
Co1 Co 0.500000 0.45551(3) 0.750000 0.0556(2) Uani 1 2 d S T P . .
Cl1 Cl 0.50539(13) -0.12432(10) 0.92793(11) 0.1490(7) Uani 1 1 d . . . . .
O3 O 0.59057(18) 0.53396(11) 0.71475(12) 0.0640(6) Uani 1 1 d . . . . .
O2 O 0.44505(19) 0.45031(11) 0.65974(11) 0.0630(6) Uani 1 1 d . . . . .
N3 N 0.3877(2) 0.38189(13) 0.76939(13) 0.0577(7) Uani 1 1 d . . . . .
O4 O 0.6058(2) 0.63267(13) 0.66954(13) 0.0833(8) Uani 1 1 d . . . . .
O1 O 0.2718(2) 0.17278(16) 0.87178(14) 0.0911(9) Uani 1 1 d . . . . .
N5 N 0.3116(2) 0.52533(16) 0.46309(13) 0.0642(8) Uani 1 1 d . . . . .
N4 N 0.4228(2) 0.59137(15) 0.52101(13) 0.0631(7) Uani 1 1 d . . . . .
C18 C 0.3815(2) 0.48344(16) 0.56175(15) 0.0520(7) Uani 1 1 d . . . . .
C17 C 0.3701(2) 0.53228(17) 0.51447(15) 0.0553(8) Uani 1 1 d . . . . .
C14 C 0.4428(2) 0.49503(16) 0.61757(15) 0.0519(7) Uani 1 1 d . . . . .
N1 N 0.2445(3) 0.08091(18) 0.80937(16) 0.0805(10) Uani 1 1 d . . . . .
H1 H 0.210203 0.066872 0.777380 0.097 Uiso 1 1 calc R U . . .
C15 C 0.4955(2) 0.55641(16) 0.62054(16) 0.0536(8) Uani 1 1 d . . . . .
N2 N 0.1625(3) 0.17835(19) 0.79014(18) 0.0867(11) Uani 1 1 d . . . . .
H2 H 0.132440 0.158066 0.759507 0.104 Uiso 1 1 calc R U . . .
C11 C 0.3242(3) 0.39044(19) 0.81675(16) 0.0655(9) Uani 1 1 d . . . . .
H11 H 0.333941 0.427014 0.843230 0.079 Uiso 1 1 calc R U . . .
C9 C 0.2286(3) 0.2942(2) 0.79055(18) 0.0691(10) Uani 1 1 d . . . . .
C21 C 0.2620(3) 0.4687(2) 0.45614(17) 0.0663(9) Uani 1 1 d . . . . .
C16 C 0.4814(3) 0.60132(18) 0.57193(16) 0.0620(9) Uani 1 1 d . . . . .
H16 H 0.515309 0.641856 0.574714 0.074 Uiso 1 1 calc R U . . .
C20 C 0.2697(3) 0.4165(2) 0.49994(18) 0.0680(10) Uani 1 1 d . . . . .
H20 H 0.234719 0.376883 0.493293 0.082 Uiso 1 1 calc R U . . .
C22 C 0.5678(3) 0.57603(17) 0.67158(16) 0.0593(8) Uani 1 1 d . . . . .
C10 C 0.2454(3) 0.3487(2) 0.82892(19) 0.0719(10) Uani 1 1 d . . . . .
H10 H 0.203418 0.357039 0.862912 0.086 Uiso 1 1 calc R U . . .
C12 C 0.3713(3) 0.32924(18) 0.73227(18) 0.0685(10) Uani 1 1 d . . . . .
H12 H 0.414124 0.322451 0.698399 0.082 Uiso 1 1 calc R U . . .
C19 C 0.3284(3) 0.42408(18) 0.55200(17) 0.0621(9) Uani 1 1 d . . . . .
H19 H 0.333438 0.389649 0.581380 0.075 Uiso 1 1 calc R U . . .
C7 C 0.2299(3) 0.1455(2) 0.8266(2) 0.0748(11) Uani 1 1 d . . . . .
C13 C 0.2947(3) 0.2845(2) 0.74115(19) 0.0761(11) Uani 1 1 d . . . . .
H13 H 0.287234 0.247961 0.714329 0.091 Uiso 1 1 calc R U . . .
C4 C 0.3089(3) 0.0351(2) 0.8378(2) 0.0778(12) Uani 1 1 d . . . . .
C23 C 0.4166(4) 0.6444(2) 0.47170(19) 0.0822(12) Uani 1 1 d . . . . .
H23A H 0.481094 0.666707 0.468607 0.099 Uiso 1 1 calc R U . . .
H23B H 0.401466 0.624130 0.431073 0.099 Uiso 1 1 calc R U . . .
C8 C 0.1414(3) 0.2468(2) 0.8027(3) 0.0934(14) Uani 1 1 d . . . . .
H8A H 0.121646 0.251132 0.846492 0.112 Uiso 1 1 calc R U . . .
H8B H 0.084654 0.260477 0.776597 0.112 Uiso 1 1 calc R U . . .
C25 C 0.1949(3) 0.4612(2) 0.3991(2) 0.0876(13) Uani 1 1 d . . . . .
H25A H 0.158790 0.502123 0.392041 0.131 Uiso 1 1 calc R U . . .
H25B H 0.148129 0.425537 0.405994 0.131 Uiso 1 1 calc R U . . .
H25C H 0.235016 0.451308 0.362796 0.131 Uiso 1 1 calc R U . . .
C3 C 0.3584(4) 0.0458(2) 0.8947(2) 0.0887(13) Uani 1 1 d . . . . .
H3 H 0.350633 0.086342 0.915511 0.106 Uiso 1 1 calc R U . . .
C2 C 0.4182(4) -0.0022(3) 0.9205(3) 0.1024(15) Uani 1 1 d . . . . .
H2A H 0.450622 0.006370 0.958799 0.123 Uiso 1 1 calc R U . . .
C1 C 0.4319(4) -0.0622(3) 0.8922(3) 0.1036(16) Uani 1 1 d . . . . .
C5 C 0.3226(4) -0.0258(3) 0.8093(3) 0.1094(17) Uani 1 1 d . . . . .
H5 H 0.290542 -0.034308 0.770867 0.131 Uiso 1 1 calc R U . . .
C6 C 0.3830(5) -0.0753(3) 0.8361(3) 0.122(2) Uani 1 1 d . . . . .
H6 H 0.390042 -0.116539 0.816342 0.147 Uiso 1 1 calc R U . . .
C24 C 0.3408(6) 0.6925(3) 0.4863(3) 0.157(3) Uani 1 1 d . . . . .
H24A H 0.278379 0.669919 0.493988 0.235 Uiso 1 1 calc R U . . .
H24B H 0.332473 0.722655 0.451359 0.235 Uiso 1 1 calc R U . . .
H24C H 0.360494 0.717105 0.523311 0.235 Uiso 1 1 calc R U . . .

loop_
_atom_site_aniso_label
_atom_site_aniso_U_11
_atom_site_aniso_U_22
_atom_site_aniso_U_33
_atom_site_aniso_U_23
_atom_site_aniso_U_13
_atom_site_aniso_U_12
Co1 0.0652(4) 0.0487(4) 0.0525(4) 0.000 -0.0113(3) 0.000
Cl1 0.1088(11) 0.1387(14) 0.200(2) 0.0272(13) 0.0099(12) 0.0210(10)
O3 0.0677(15) 0.0580(14) 0.0658(15) 0.0046(11) -0.0189(12) -0.0073(11)
O2 0.0783(16) 0.0513(13) 0.0591(14) 0.0076(11) -0.0150(12) -0.0083(11)
N3 0.0713(18) 0.0532(16) 0.0484(15) -0.0041(12) -0.0052(13) -0.0018(13)
O4 0.106(2) 0.0607(16) 0.0827(18) 0.0119(13) -0.0314(16) -0.0267(15)
O1 0.101(2) 0.098(2) 0.0746(18) -0.0201(16) -0.0152(16) -0.0172(17)
N5 0.0650(18) 0.077(2) 0.0508(16) 0.0062(14) -0.0078(14) 0.0053(16)
N4 0.0753(19) 0.0612(17) 0.0526(16) 0.0118(13) -0.0076(14) -0.0009(15)
C18 0.0512(18) 0.0556(18) 0.0492(17) -0.0026(14) -0.0011(14) 0.0039(14)
C17 0.0544(19) 0.061(2) 0.0505(18) -0.0013(15) -0.0005(14) 0.0046(15)
C14 0.0560(18) 0.0468(17) 0.0527(18) 0.0006(14) -0.0021(14) 0.0056(14)
N1 0.085(2) 0.084(2) 0.072(2) -0.0074(18) -0.0141(18) -0.0220(19)
C15 0.0559(19) 0.0484(17) 0.0565(19) -0.0006(14) -0.0051(15) 0.0012(14)
N2 0.091(2) 0.082(2) 0.088(2) 0.0027(19) -0.014(2) -0.031(2)
C11 0.080(3) 0.065(2) 0.0507(19) -0.0067(16) -0.0056(18) -0.0039(19)
C9 0.069(2) 0.071(2) 0.067(2) 0.0023(19) -0.0067(18) -0.0083(18)
C21 0.058(2) 0.087(3) 0.054(2) -0.0064(18) -0.0024(16) 0.0013(19)
C16 0.072(2) 0.0523(19) 0.061(2) 0.0059(16) -0.0053(17) -0.0014(16)
C20 0.067(2) 0.072(2) 0.064(2) -0.0071(18) -0.0055(18) -0.0099(18)
C22 0.067(2) 0.0507(19) 0.061(2) 0.0010(15) -0.0080(16) -0.0032(16)
C10 0.075(2) 0.078(3) 0.063(2) -0.0050(19) 0.0024(18) -0.004(2)
C12 0.087(3) 0.060(2) 0.059(2) -0.0085(17) 0.0049(18) -0.0062(19)
C19 0.066(2) 0.058(2) 0.062(2) -0.0005(16) -0.0030(17) -0.0017(17)
C7 0.071(2) 0.083(3) 0.070(2) -0.006(2) 0.001(2) -0.029(2)
C13 0.094(3) 0.063(2) 0.071(2) -0.0141(19) -0.003(2) -0.018(2)
C4 0.070(3) 0.093(3) 0.070(2) -0.009(2) 0.004(2) -0.026(2)
C23 0.109(3) 0.071(3) 0.066(2) 0.016(2) -0.015(2) -0.001(2)
C8 0.079(3) 0.090(3) 0.111(4) -0.003(3) 0.001(3) -0.017(2)
C25 0.077(3) 0.120(4) 0.066(2) -0.001(2) -0.019(2) -0.004(2)
C3 0.095(3) 0.091(3) 0.079(3) -0.002(2) -0.011(2) -0.011(3)
C2 0.096(4) 0.112(4) 0.098(4) -0.001(3) -0.013(3) -0.014(3)
C1 0.069(3) 0.111(4) 0.131(5) 0.006(4) 0.008(3) -0.008(3)
C5 0.100(4) 0.116(4) 0.112(4) -0.037(3) -0.015(3) -0.004(3)
C6 0.111(4) 0.109(4) 0.147(5) -0.035(4) 0.000(4) 0.004(4)
C24 0.225(8) 0.138(5) 0.109(4) 0.050(4) 0.044(5) 0.095(6)

loop_
_atom_type_symbol
_atom_type_description
_atom_type_scat_dispersion_real
_atom_type_scat_dispersion_imag
_atom_type_scat_source
C C 0.0033 0.0016 'International Tables Vol C Tables 4.2.6.8 and 6.1.1.4'
H H 0.0000 0.0000 'International Tables Vol C Tables 4.2.6.8 and 6.1.1.4'
Cl Cl 0.1484 0.1585 'International Tables Vol C Tables 4.2.6.8 and 6.1.1.4'
Co Co 0.3494 0.9721 'International Tables Vol C Tables 4.2.6.8 and 6.1.1.4'
N N 0.0061 0.0033 'International Tables Vol C Tables 4.2.6.8 and 6.1.1.4'
O O 0.0106 0.0060 'International Tables Vol C Tables 4.2.6.8 and 6.1.1.4'

loop_
_geom_angle_atom_site_label_1
_geom_angle_atom_site_label_2
_geom_angle_atom_site_label_3
_geom_angle
_geom_angle_site_symmetry_1
_geom_angle_site_symmetry_3
_geom_angle_publ_flag
O3 Co1 O3 84.37(14) 2_656 . ?
O3 Co1 N3 167.85(9) 2_656 2_656 ?
O3 Co1 N3 92.42(10) . 2_656 ?
O3 Co1 N3 92.42(10) 2_656 . ?
O3 Co1 N3 167.85(9) . . ?
O2 Co1 O3 99.62(9) . 2_656 ?
O2 Co1 O3 84.75(9) . . ?
O2 Co1 O3 99.62(10) 2_656 . ?
O2 Co1 O3 84.75(9) 2_656 2_656 ?
O2 Co1 O2 174.16(13) . 2_656 ?
O2 Co1 N3 91.73(10) 2_656 . ?
O2 Co1 N3 84.25(10) 2_656 2_656 ?
O2 Co1 N3 84.24(10) . . ?
O2 Co1 N3 91.73(10) . 2_656 ?
N3 Co1 N3 93.02(15) 2_656 . ?
C22 O3 Co1 127.5(2) . . ?
C14 O2 Co1 129.1(2) . . ?
C11 N3 Co1 120.4(2) . . ?
C11 N3 C12 116.4(3) . . ?
C12 N3 Co1 122.9(2) . . ?
C21 N5 C17 117.8(3) . . ?
C17 N4 C23 121.0(3) . . ?
C16 N4 C17 119.9(3) . . ?
C16 N4 C23 119.0(3) . . ?
C17 C18 C14 121.7(3) . . ?
C19 C18 C17 115.8(3) . . ?
C19 C18 C14 122.5(3) . . ?
N5 C17 N4 117.5(3) . . ?
N5 C17 C18 124.3(3) . . ?
N4 C17 C18 118.2(3) . . ?
O2 C14 C18 118.2(3) . . ?
O2 C14 C15 125.1(3) . . ?
C15 C14 C18 116.8(3) . . ?
C7 N1 H1 116.5 . . ?
C7 N1 C4 127.0(4) . . ?
C4 N1 H1 116.5 . . ?
C14 C15 C22 125.2(3) . . ?
C16 C15 C14 118.0(3) . . ?
C16 C15 C22 116.8(3) . . ?
C7 N2 H2 120.2 . . ?
C7 N2 C8 119.6(4) . . ?
C8 N2 H2 120.2 . . ?
N3 C11 H11 118.1 . . ?
N3 C11 C10 123.9(3) . . ?
C10 C11 H11 118.1 . . ?
C10 C9 C13 117.1(4) . . ?
C10 C9 C8 120.9(4) . . ?
C13 C9 C8 121.9(4) . . ?
N5 C21 C20 122.3(3) . . ?
N5 C21 C25 117.9(4) . . ?
C20 C21 C25 119.8(4) . . ?
N4 C16 C15 125.3(3) . . ?
N4 C16 H16 117.3 . . ?
C15 C16 H16 117.3 . . ?
C21 C20 H20 120.2 . . ?
C19 C20 C21 119.6(4) . . ?
C19 C20 H20 120.2 . . ?
O3 C22 C15 119.4(3) . . ?
O4 C22 O3 122.2(3) . . ?
O4 C22 C15 118.3(3) . . ?
C11 C10 C9 119.6(4) . . ?
C11 C10 H10 120.2 . . ?
C9 C10 H10 120.2 . . ?
N3 C12 H12 118.2 . . ?
N3 C12 C13 123.7(4) . . ?
C13 C12 H12 118.2 . . ?
C18 C19 H19 119.9 . . ?
C20 C19 C18 120.2(3) . . ?
C20 C19 H19 119.9 . . ?
O1 C7 N1 124.5(4) . . ?
O1 C7 N2 121.6(4) . . ?
N2 C7 N1 114.0(4) . . ?
C9 C13 H13 120.4 . . ?
C12 C13 C9 119.3(4) . . ?
C12 C13 H13 120.4 . . ?
C3 C4 N1 124.1(4) . . ?
C5 C4 N1 118.7(4) . . ?
C5 C4 C3 117.1(5) . . ?
N4 C23 H23A 109.4 . . ?
N4 C23 H23B 109.4 . . ?
H23A C23 H23B 108.0 . . ?
C24 C23 N4 111.3(4) . . ?
C24 C23 H23A 109.4 . . ?
C24 C23 H23B 109.4 . . ?
N2 C8 C9 114.6(4) . . ?
N2 C8 H8A 108.6 . . ?
N2 C8 H8B 108.6 . . ?
C9 C8 H8A 108.6 . . ?
C9 C8 H8B 108.6 . . ?
H8A C8 H8B 107.6 . . ?
C21 C25 H25A 109.5 . . ?
C21 C25 H25B 109.5 . . ?
C21 C25 H25C 109.5 . . ?
H25A C25 H25B 109.5 . . ?
H25A C25 H25C 109.5 . . ?
H25B C25 H25C 109.5 . . ?
C4 C3 H3 119.6 . . ?
C2 C3 C4 120.8(5) . . ?
C2 C3 H3 119.6 . . ?
C3 C2 H2A 119.0 . . ?
C1 C2 C3 122.0(5) . . ?
C1 C2 H2A 119.0 . . ?
C2 C1 Cl1 121.1(5) . . ?
C2 C1 C6 119.1(6) . . ?
C6 C1 Cl1 119.7(5) . . ?
C4 C5 H5 119.0 . . ?
C4 C5 C6 122.1(5) . . ?
C6 C5 H5 119.0 . . ?
C1 C6 C5 118.9(6) . . ?
C1 C6 H6 120.6 . . ?
C5 C6 H6 120.6 . . ?
C23 C24 H24A 109.5 . . ?
C23 C24 H24B 109.5 . . ?
C23 C24 H24C 109.5 . . ?
H24A C24 H24B 109.5 . . ?
H24A C24 H24C 109.5 . . ?
H24B C24 H24C 109.5 . . ?

loop_
_geom_bond_atom_site_label_1
_geom_bond_atom_site_label_2
_geom_bond_distance
_geom_bond_site_symmetry_2
_geom_bond_publ_flag
Co1 O3 2.119(2) 2_656 ?
Co1 O3 2.119(2) . ?
Co1 O2 2.041(2) . ?
Co1 O2 2.041(2) 2_656 ?
Co1 N3 2.141(3) . ?
Co1 N3 2.141(3) 2_656 ?
Cl1 C1 1.749(6) . ?
O3 C22 1.277(4) . ?
O2 C14 1.264(4) . ?
N3 C11 1.328(5) . ?
N3 C12 1.331(4) . ?
O4 C22 1.242(4) . ?
O1 C7 1.229(5) . ?
N5 C17 1.339(4) . ?
N5 C21 1.319(5) . ?
N4 C17 1.381(4) . ?
N4 C16 1.339(4) . ?
N4 C23 1.490(4) . ?
C18 C17 1.406(5) . ?
C18 C14 1.447(4) . ?
C18 C19 1.397(5) . ?
C14 C15 1.416(4) . ?
N1 H1 0.8600 . ?
N1 C7 1.359(5) . ?
N1 C4 1.389(6) . ?
C15 C16 1.377(5) . ?
C15 C22 1.492(5) . ?
N2 H2 0.8600 . ?
N2 C7 1.348(6) . ?
N2 C8 1.424(6) . ?
C11 H11 0.9300 . ?
C11 C10 1.367(5) . ?
C9 C10 1.376(5) . ?
C9 C13 1.386(6) . ?
C9 C8 1.523(6) . ?
C21 C20 1.399(5) . ?
C21 C25 1.501(5) . ?
C16 H16 0.9300 . ?
C20 H20 0.9300 . ?
C20 C19 1.353(5) . ?
C10 H10 0.9300 . ?
C12 H12 0.9300 . ?
C12 C13 1.371(5) . ?
C19 H19 0.9300 . ?
C13 H13 0.9300 . ?
C4 C3 1.383(6) . ?
C4 C5 1.373(7) . ?
C23 H23A 0.9700 . ?
C23 H23B 0.9700 . ?
C23 C24 1.430(7) . ?
C8 H8A 0.9700 . ?
C8 H8B 0.9700 . ?
C25 H25A 0.9600 . ?
C25 H25B 0.9600 . ?
C25 H25C 0.9600 . ?
C3 H3 0.9300 . ?
C3 C2 1.359(7) . ?
C2 H2A 0.9300 . ?
C2 C1 1.355(8) . ?
C1 C6 1.374(8) . ?
C5 H5 0.9300 . ?
C5 C6 1.392(8) . ?
C6 H6 0.9300 . ?
C24 H24A 0.9600 . ?
C24 H24B 0.9600 . ?
C24 H24C 0.9600 . ?

loop_
_geom_torsion_atom_site_label_1
_geom_torsion_atom_site_label_2
_geom_torsion_atom_site_label_3
_geom_torsion_atom_site_label_4
_geom_torsion
_geom_torsion_site_symmetry_1
_geom_torsion_site_symmetry_2
_geom_torsion_site_symmetry_3
_geom_torsion_site_symmetry_4
_geom_torsion_publ_flag
Co1 O3 C22 O4 152.8(3) . . . . ?
Co1 O3 C22 C15 -29.1(5) . . . . ?
Co1 O2 C14 C18 -167.5(2) . . . . ?
Co1 O2 C14 C15 12.3(5) . . . . ?
Co1 N3 C11 C10 174.4(3) . . . . ?
Co1 N3 C12 C13 -174.7(3) . . . . ?
Cl1 C1 C6 C5 178.3(5) . . . . ?
O2 C14 C15 C16 -177.0(3) . . . . ?
O2 C14 C15 C22 4.6(6) . . . . ?
N3 C11 C10 C9 -0.2(6) . . . . ?
N3 C12 C13 C9 1.3(6) . . . . ?
N5 C21 C20 C19 1.2(6) . . . . ?
C18 C14 C15 C16 2.8(5) . . . . ?
C18 C14 C15 C22 -175.6(3) . . . . ?
C17 N5 C21 C20 -0.7(5) . . . . ?
C17 N5 C21 C25 179.0(3) . . . . ?
C17 N4 C16 C15 0.4(6) . . . . ?
C17 N4 C23 C24 93.8(5) . . . . ?
C17 C18 C14 O2 176.1(3) . . . . ?
C17 C18 C14 C15 -3.7(5) . . . . ?
C17 C18 C19 C20 -0.7(5) . . . . ?
C14 C18 C17 N5 -177.4(3) . . . . ?
C14 C18 C17 N4 2.8(5) . . . . ?
C14 C18 C19 C20 177.9(3) . . . . ?
C14 C15 C16 N4 -1.2(5) . . . . ?
C14 C15 C22 O3 4.6(5) . . . . ?
C14 C15 C22 O4 -177.2(3) . . . . ?
N1 C4 C3 C2 178.1(4) . . . . ?
N1 C4 C5 C6 -177.5(5) . . . . ?
C11 N3 C12 C13 -0.8(6) . . . . ?
C21 N5 C17 N4 179.2(3) . . . . ?
C21 N5 C17 C18 -0.6(5) . . . . ?
C21 C20 C19 C18 -0.4(6) . . . . ?
C16 N4 C17 N5 179.1(3) . . . . ?
C16 N4 C17 C18 -1.1(5) . . . . ?
C16 N4 C23 C24 -87.0(6) . . . . ?
C16 C15 C22 O3 -173.8(3) . . . . ?
C16 C15 C22 O4 4.5(5) . . . . ?
C22 C15 C16 N4 177.3(3) . . . . ?
C10 C9 C13 C12 -1.1(6) . . . . ?
C10 C9 C8 N2 -143.5(4) . . . . ?
C12 N3 C11 C10 0.3(5) . . . . ?
C19 C18 C17 N5 1.2(5) . . . . ?
C19 C18 C17 N4 -178.5(3) . . . . ?
C19 C18 C14 O2 -2.4(5) . . . . ?
C19 C18 C14 C15 177.8(3) . . . . ?
C7 N1 C4 C3 9.8(7) . . . . ?
C7 N1 C4 C5 -172.4(4) . . . . ?
C7 N2 C8 C9 67.0(6) . . . . ?
C13 C9 C10 C11 0.6(6) . . . . ?
C13 C9 C8 N2 36.1(6) . . . . ?
C4 N1 C7 O1 -1.2(7) . . . . ?
C4 N1 C7 N2 179.9(4) . . . . ?
C4 C3 C2 C1 -0.1(8) . . . . ?
C4 C5 C6 C1 -1.3(9) . . . . ?
C23 N4 C17 N5 -1.7(5) . . . . ?
C23 N4 C17 C18 178.1(3) . . . . ?
C23 N4 C16 C15 -178.9(4) . . . . ?
C8 N2 C7 O1 2.0(6) . . . . ?
C8 N2 C7 N1 -179.0(4) . . . . ?
C8 C9 C10 C11 -179.8(4) . . . . ?
C8 C9 C13 C12 179.4(4) . . . . ?
C25 C21 C20 C19 -178.5(4) . . . . ?
C3 C4 C5 C6 0.4(8) . . . . ?
C3 C2 C1 Cl1 -177.6(4) . . . . ?
C3 C2 C1 C6 -0.8(8) . . . . ?
C2 C1 C6 C5 1.5(9) . . . . ?
C5 C4 C3 C2 0.4(7) . . . . ?

loop_
_smtbx_masks_void_nr
_smtbx_masks_void_average_x
_smtbx_masks_void_average_y
_smtbx_masks_void_average_z
_smtbx_masks_void_volume
_smtbx_masks_void_count_electrons
_smtbx_masks_void_content
1 -0.717 0.250 -0.467 606.2 130.3 '2 DMF,4 H2O'
2 -0.430 0.750 0.320 606.2 130.3 '2 DMF,4 H2O'
